data_1529884
loop_
_publ_author_name
'Cheng, Guolin'
'Weng, Yunxiang'
'Yang, Xifa'
'Cui, Xiuling'

_publ_section_title
;
 Base-Promoted N-Pyridylation of Heteroarenes Using N-Propargyl Enaminones
 as Equivalents of Pyridine Scaffolds.
;
_journal_issue 15
_journal_name_full 'Organic letters'
_journal_page_first 3790
_journal_page_last 3793
_journal_paper_doi 10.1021/acs.orglett.5b01733
_journal_volume 17
_journal_year 2015
_chemical_formula_moiety 'C26 H20 N2'
_chemical_formula_sum 'C26 H20 N2'
_chemical_formula_weight 360.44
_space_group_crystal_system monoclinic
_space_group_IT_number 15
_space_group_name_Hall '-C 2yc'
_space_group_name_H-M_alt 'C 1 2/c 1'
_symmetry_space_group_name_Hall '-C 2yc'
_symmetry_space_group_name_H-M 'C 1 2/c 1'
_atom_sites_solution_hydrogens geom
_atom_sites_solution_primary direct
_audit_creation_date 2015-07-13
_audit_creation_method
;
Olex2 1.2
(compiled 2015.01.26 svn.r3150 for OlexSys, GUI svn.r4998)
;
_cell_angle_alpha 90
_cell_angle_beta 110.777(4)
_cell_angle_gamma 90
_cell_formula_units_Z 8
_cell_length_a 21.3348(7)
_cell_length_b 10.6730(2)
_cell_length_c 18.3612(6)
_cell_measurement_reflns_used 2856
_cell_measurement_temperature 291(2)
_cell_measurement_theta_max 71.7850
_cell_measurement_theta_min 3.9650
_cell_volume 3909.1(2)
_computing_cell_refinement
;
CrysAlisPro, Agilent Technologies,
Version 1.171.36.28 (release 01-02-2013 CrysAlis171 .NET)
(compiled Feb  1 2013,16:14:44)
;
_computing_data_collection
;
CrysAlisPro, Agilent Technologies,
Version 1.171.36.28 (release 01-02-2013 CrysAlis171 .NET)
(compiled Feb  1 2013,16:14:44)
;
_computing_data_reduction
;
CrysAlisPro, Agilent Technologies,
Version 1.171.36.28 (release 01-02-2013 CrysAlis171 .NET)
(compiled Feb  1 2013,16:14:44)
;
_computing_molecular_graphics 'Olex2 (Dolomanov et al., 2009)'
_computing_publication_material 'Olex2 (Dolomanov et al., 2009)'
_computing_structure_refinement 'ShelXL (Sheldrick, 2008)'
_computing_structure_solution 'ShelXS (Sheldrick, 2008)'
_diffrn_ambient_temperature 291.15
_diffrn_detector_area_resol_mean 16.2312
_diffrn_measured_fraction_theta_full 1.000
_diffrn_measured_fraction_theta_max 1.000
_diffrn_measurement_details
;
  1 omega   41.00   68.00   1.0000    1.0600
omega____ theta____ kappa____ phi______ frames
    -        0.0000   57.0000 -150.0000 27

  2 omega  -87.00  -29.00   1.0000    1.5000
omega____ theta____ kappa____ phi______ frames
    -      -42.5000  125.0000  -90.0000 58

  3 omega -119.00  -72.00   1.0000    1.5000
omega____ theta____ kappa____ phi______ frames
    -      -42.5000  178.0000  -60.0000 47

  4 omega  -37.00   28.00   1.0000    1.5000
omega____ theta____ kappa____ phi______ frames
    -      -42.5000   30.0000  -30.0000 65

  5 omega -110.00  -50.00   1.0000    1.5000
omega____ theta____ kappa____ phi______ frames
    -      -42.5000  -61.0000    0.0000 60

  6 omega   -6.00   79.00   1.0000    1.5000
omega____ theta____ kappa____ phi______ frames
    -       56.0000  -37.0000  150.0000 85

  7 omega   39.00   88.00   1.0000    4.0000
omega____ theta____ kappa____ phi______ frames
    -      112.0000  -30.0000 -120.0000 49

  8 omega   41.00   88.00   1.0000    4.0000
omega____ theta____ kappa____ phi______ frames
    -      112.0000  -30.0000 -180.0000 47

  9 omega   40.00   88.00   1.0000    4.0000
omega____ theta____ kappa____ phi______ frames
    -      112.0000  -30.0000  -30.0000 48

 10 omega   94.00  176.00   1.0000    4.0000
omega____ theta____ kappa____ phi______ frames
    -      112.0000   45.0000    0.0000 82

 11 omega   43.00   69.00   1.0000    4.0000
omega____ theta____ kappa____ phi______ frames
    -      112.0000  -30.0000 -150.0000 26

 12 omega   41.00   72.00   1.0000    4.0000
omega____ theta____ kappa____ phi______ frames
    -      112.0000  -45.0000   30.0000 31

 13 omega   45.00   93.00   1.0000    4.0000
omega____ theta____ kappa____ phi______ frames
    -      112.0000  -45.0000   90.0000 48

 14 omega   67.00   94.00   1.0000    4.0000
omega____ theta____ kappa____ phi______ frames
    -      112.0000  -94.0000   60.0000 27

 15 omega   46.00  108.00   1.0000    4.0000
omega____ theta____ kappa____ phi______ frames
    -      112.0000  -94.0000  120.0000 62

 16 omega   46.00   90.00   1.0000    4.0000
omega____ theta____ kappa____ phi______ frames
    -      112.0000  -30.0000   30.0000 44

 17 omega  -70.00   30.00   1.0000    1.0600
omega____ theta____ kappa____ phi______ frames
    -        0.0000  -77.0000   90.0000 100

 18 omega   30.00  128.00   1.0000    1.5000
omega____ theta____ kappa____ phi______ frames
    -       56.0000   37.0000 -150.0000 98
;
_diffrn_measurement_device_type 'Xcalibur, Eos, Gemini'
_diffrn_measurement_method '\w scans'
_diffrn_orient_matrix_UB_11 0.0331452000
_diffrn_orient_matrix_UB_12 0.0001712000
_diffrn_orient_matrix_UB_13 -0.0620955000
_diffrn_orient_matrix_UB_21 0.0671051000
_diffrn_orient_matrix_UB_22 -0.0395883000
_diffrn_orient_matrix_UB_23 0.0623115000
_diffrn_orient_matrix_UB_31 -0.0190781000
_diffrn_orient_matrix_UB_32 -0.1387985000
_diffrn_orient_matrix_UB_33 -0.0178282000
_diffrn_radiation_monochromator graphite
_diffrn_radiation_type CuK\a
_diffrn_radiation_wavelength 1.54184
_diffrn_reflns_av_R_equivalents 0.0190
_diffrn_reflns_av_unetI/netI 0.0259
_diffrn_reflns_laue_measured_fraction_full 1.000
_diffrn_reflns_laue_measured_fraction_max 1.000
_diffrn_reflns_limit_h_max 24
_diffrn_reflns_limit_h_min -25
_diffrn_reflns_limit_k_max 8
_diffrn_reflns_limit_k_min -12
_diffrn_reflns_limit_l_max 21
_diffrn_reflns_limit_l_min -21
_diffrn_reflns_number 7439
_diffrn_reflns_point_group_measured_fraction_full 1.000
_diffrn_reflns_point_group_measured_fraction_max 1.000
_diffrn_reflns_theta_full 67.076
_diffrn_reflns_theta_max 67.076
_diffrn_reflns_theta_min 4.433
_diffrn_source 'Enhance (Cu) X-ray Source'
_exptl_absorpt_coefficient_mu 0.552
_exptl_absorpt_correction_T_max 1.00000
_exptl_absorpt_correction_T_min 0.70615
_exptl_absorpt_correction_type multi-scan
_exptl_absorpt_process_details
;
CrysAlisPro, Agilent Technologies,
Version 1.171.36.28 (release 01-02-2013 CrysAlis171 .NET)
(compiled Feb  1 2013,16:14:44)
Empirical absorption correction using spherical harmonics,
 implemented in SCALE3 ABSPACK scaling algorithm.
;
_exptl_crystal_colour
;
;
_exptl_crystal_density_diffrn 1.225
_exptl_crystal_description prismatic
_exptl_crystal_F_000 1520
_exptl_crystal_size_max 0.3
_exptl_crystal_size_mid 0.3
_exptl_crystal_size_min 0.25
_refine_diff_density_max 0.177
_refine_diff_density_min -0.135
_refine_diff_density_rms 0.028
_refine_ls_extinction_coef 0.00128(9)
_refine_ls_extinction_expression Fc^*^=kFc[1+0.001xFc^2^\l^3^/sin(2\q)]^-1/4^
_refine_ls_extinction_method 'SHELXL-2014/7 (Sheldrick 2014'
_refine_ls_goodness_of_fit_ref 1.045
_refine_ls_hydrogen_treatment constr
_refine_ls_matrix_type full
_refine_ls_number_parameters 255
_refine_ls_number_reflns 3495
_refine_ls_number_restraints 0
_refine_ls_restrained_S_all 1.045
_refine_ls_R_factor_all 0.0512
_refine_ls_R_factor_gt 0.0406
_refine_ls_shift/su_max 0.000
_refine_ls_shift/su_mean 0.000
_refine_ls_structure_factor_coef Fsqd
_refine_ls_weighting_details 'w=1/[\s^2^(Fo^2^)+(0.0588P)^2^+0.5210P] where P=(Fo^2^+2Fc^2^)/3'
_refine_ls_weighting_scheme calc
_refine_ls_wR_factor_gt 0.1105
_refine_ls_wR_factor_ref 0.1190
_reflns_Friedel_coverage 0.000
_reflns_number_gt 2794
_reflns_number_total 3495
_reflns_threshold_expression 'I > 2\s(I)'
_cod_data_source_file ol5b01733_si_002.cif
_cod_data_source_block 20140222
_cod_database_code 1529884
_chemical_oxdiff_formula C20H20N1O1F3
_shelx_space_group_comment
;
The symmetry employed for this shelxl refinement is uniquely defined
by the following loop, which should always be used as a source of
symmetry information in preference to the above space-group names.
They are only intended as comments.
;
_shelx_estimated_absorpt_t_max 0.874
_shelx_estimated_absorpt_t_min 0.852
_reflns_odcompleteness_completeness 99.97
_reflns_odcompleteness_iscentric 1
_reflns_odcompleteness_theta 66.97
_olex2_refinement_description
;
1. Fixed Uiso
 At 1.2 times of:
  All C(H) groups
 At 1.5 times of:
  All C(H,H,H) groups
2.a Aromatic/amide H refined with riding coordinates:
 C2(H2), C7(H7), C8(H8), C9(H9), C10(H10), C11(H11), C13(H13), C14(H14),
 C15(H15), C16(H16), C17(H17), C19(H19), C20(H20), C23(H23), C24(H24), C25(H25),
  C26(H26)
2.b Idealised Me refined as rotating group:
 C18(H18A,H18B,H18C)
;
_shelx_shelxl_version_number 2014/7
_olex2_submission_special_instructions 'No special instructions were received'

loop_
_space_group_symop_operation_xyz
'x, y, z'
'-x, y, -z+1/2'
'x+1/2, y+1/2, z'
'-x+1/2, y+1/2, -z+1/2'
'-x, -y, -z'
'x, -y, z-1/2'
'-x+1/2, -y+1/2, -z'
'x+1/2, -y+1/2, z-1/2'

loop_
_atom_site_label
_atom_site_type_symbol
_atom_site_fract_x
_atom_site_fract_y
_atom_site_fract_z
_atom_site_U_iso_or_equiv
_atom_site_adp_type
_atom_site_occupancy
_atom_site_site_symmetry_order
_atom_site_calc_flag
_atom_site_refinement_flags_posn
N1 N 0.38833(6) 0.14647(12) 0.68865(7) 0.0479(3) Uani 1 1 d .
N2 N 0.43860(6) 0.19001(12) 0.59802(7) 0.0488(3) Uani 1 1 d .
C1 C 0.36508(7) 0.06567(14) 0.72924(8) 0.0449(3) Uani 1 1 d .
C2 C 0.37008(7) -0.06261(14) 0.72045(8) 0.0480(3) Uani 1 1 d .
H2 H 0.3530 -0.1170 0.7483 0.058 Uiso 1 1 calc R
C3 C 0.40021(8) -0.11154(14) 0.67077(8) 0.0486(4) Uani 1 1 d .
C4 C 0.42690(8) -0.02742(14) 0.63073(9) 0.0495(4) Uani 1 1 d .
C5 C 0.41762(7) 0.09946(14) 0.64187(8) 0.0457(3) Uani 1 1 d .
C6 C 0.33374(7) 0.12221(14) 0.78219(8) 0.0478(3) Uani 1 1 d .
C7 C 0.32376(8) 0.25084(15) 0.78206(10) 0.0548(4) Uani 1 1 d .
H7 H 0.3361 0.3011 0.7481 0.066 Uiso 1 1 calc R
C8 C 0.29589(9) 0.30507(17) 0.83140(11) 0.0640(5) Uani 1 1 d .
H8 H 0.2902 0.3915 0.8309 0.077 Uiso 1 1 calc R
C9 C 0.27647(10) 0.2325(2) 0.88140(11) 0.0726(5) Uani 1 1 d .
H9 H 0.2571 0.2691 0.9142 0.087 Uiso 1 1 calc R
C10 C 0.28601(12) 0.1056(2) 0.88238(13) 0.0837(6) Uani 1 1 d .
H10 H 0.2731 0.0559 0.9162 0.100 Uiso 1 1 calc R
C11 C 0.31468(10) 0.05060(18) 0.83349(11) 0.0704(5) Uani 1 1 d .
H11 H 0.3212 -0.0357 0.8352 0.084 Uiso 1 1 calc R
C12 C 0.40061(8) -0.24997(15) 0.66146(9) 0.0535(4) Uani 1 1 d .
C13 C 0.41643(10) -0.32694(16) 0.72596(11) 0.0631(5) Uani 1 1 d .
H13 H 0.4298 -0.2915 0.7754 0.076 Uiso 1 1 calc R
C14 C 0.41274(11) -0.45565(18) 0.71811(13) 0.0776(6) Uani 1 1 d .
H14 H 0.4236 -0.5060 0.7622 0.093 Uiso 1 1 calc R
C15 C 0.39318(12) -0.50957(18) 0.64584(14) 0.0832(7) Uani 1 1 d .
H15 H 0.3905 -0.5963 0.6407 0.100 Uiso 1 1 calc R
C16 C 0.37759(12) -0.43463(19) 0.58095(13) 0.0819(6) Uani 1 1 d .
H16 H 0.3645 -0.4710 0.5318 0.098 Uiso 1 1 calc R
C17 C 0.38117(10) -0.30603(17) 0.58802(11) 0.0683(5) Uani 1 1 d .
H17 H 0.3706 -0.2563 0.5437 0.082 Uiso 1 1 calc R
C18 C 0.46539(11) -0.06728(18) 0.57960(11) 0.0713(5) Uani 1 1 d .
H18A H 0.4359 -0.0675 0.5261 0.107 Uiso 1 1 calc GR
H18B H 0.4832 -0.1499 0.5942 0.107 Uiso 1 1 calc GR
H18C H 0.5015 -0.0097 0.5860 0.107 Uiso 1 1 calc GR
C19 C 0.50231(8) 0.23730(16) 0.61507(10) 0.0609(4) Uani 1 1 d .
H19 H 0.5383 0.2230 0.6611 0.073 Uiso 1 1 calc R
C20 C 0.50466(9) 0.30747(17) 0.55499(11) 0.0655(5) Uani 1 1 d .
H20 H 0.5420 0.3495 0.5524 0.079 Uiso 1 1 calc R
C21 C 0.43987(9) 0.30565(14) 0.49648(9) 0.0550(4) Uani 1 1 d .
C22 C 0.39921(8) 0.23151(13) 0.52493(8) 0.0470(3) Uani 1 1 d .
C23 C 0.33157(9) 0.21179(17) 0.48400(9) 0.0602(4) Uani 1 1 d .
H23 H 0.3056 0.1631 0.5044 0.072 Uiso 1 1 calc R
C24 C 0.30455(11) 0.2672(2) 0.41207(11) 0.0763(6) Uani 1 1 d .
H24 H 0.2592 0.2566 0.3834 0.092 Uiso 1 1 calc R
C25 C 0.34346(13) 0.3388(2) 0.38117(11) 0.0820(6) Uani 1 1 d .
H25 H 0.3239 0.3732 0.3317 0.098 Uiso 1 1 calc R
C26 C 0.41018(12) 0.35967(17) 0.42214(11) 0.0720(5) Uani 1 1 d .
H26 H 0.4355 0.4089 0.4011 0.086 Uiso 1 1 calc R

loop_
_atom_site_aniso_label
_atom_site_aniso_U_11
_atom_site_aniso_U_22
_atom_site_aniso_U_33
_atom_site_aniso_U_23
_atom_site_aniso_U_13
_atom_site_aniso_U_12
N1 0.0539(7) 0.0434(6) 0.0479(7) 0.0001(5) 0.0202(5) 0.0005(5)
N2 0.0523(7) 0.0458(7) 0.0502(7) 0.0052(5) 0.0207(5) 0.0000(6)
C1 0.0471(7) 0.0449(8) 0.0431(7) -0.0020(6) 0.0165(6) -0.0016(6)
C2 0.0571(8) 0.0430(8) 0.0477(8) -0.0007(6) 0.0231(7) -0.0039(6)
C3 0.0582(9) 0.0444(8) 0.0449(7) 0.0000(6) 0.0205(6) 0.0022(6)
C4 0.0597(9) 0.0458(8) 0.0472(8) 0.0015(6) 0.0241(7) 0.0031(7)
C5 0.0493(8) 0.0453(8) 0.0430(7) 0.0024(6) 0.0171(6) 0.0000(6)
C6 0.0482(8) 0.0487(8) 0.0471(7) -0.0047(6) 0.0176(6) -0.0010(6)
C7 0.0557(8) 0.0498(9) 0.0596(9) -0.0051(7) 0.0215(7) 0.0004(7)
C8 0.0618(10) 0.0577(10) 0.0729(11) -0.0126(9) 0.0243(8) 0.0083(8)
C9 0.0742(11) 0.0829(13) 0.0698(11) -0.0128(10) 0.0367(9) 0.0133(10)
C10 0.1113(16) 0.0820(14) 0.0841(14) 0.0044(11) 0.0671(13) 0.0088(12)
C11 0.0984(14) 0.0560(10) 0.0752(12) 0.0011(9) 0.0534(11) 0.0065(9)
C12 0.0682(10) 0.0440(8) 0.0583(9) -0.0016(7) 0.0347(8) 0.0023(7)
C13 0.0860(12) 0.0494(9) 0.0625(10) 0.0015(8) 0.0367(9) 0.0036(8)
C14 0.1104(16) 0.0492(10) 0.0884(14) 0.0104(9) 0.0541(13) 0.0102(10)
C15 0.1237(19) 0.0423(9) 0.1069(16) -0.0083(10) 0.0696(15) 0.0032(10)
C16 0.1194(17) 0.0595(11) 0.0835(13) -0.0234(10) 0.0564(13) -0.0027(11)
C17 0.0980(14) 0.0547(10) 0.0633(10) -0.0052(8) 0.0422(10) 0.0029(9)
C18 0.0985(14) 0.0583(11) 0.0786(12) 0.0039(9) 0.0578(11) 0.0072(10)
C19 0.0527(9) 0.0609(10) 0.0679(10) 0.0056(8) 0.0198(7) -0.0030(8)
C20 0.0702(11) 0.0582(10) 0.0806(12) 0.0006(9) 0.0420(10) -0.0107(8)
C21 0.0810(11) 0.0403(8) 0.0563(9) -0.0007(7) 0.0398(8) 0.0032(7)
C22 0.0641(9) 0.0387(7) 0.0433(7) -0.0013(6) 0.0254(7) 0.0052(7)
C23 0.0654(10) 0.0617(10) 0.0519(9) -0.0015(8) 0.0188(8) 0.0016(8)
C24 0.0839(13) 0.0804(13) 0.0551(10) -0.0002(9) 0.0131(9) 0.0150(11)
C25 0.1241(19) 0.0697(12) 0.0479(9) 0.0094(9) 0.0255(11) 0.0228(12)
C26 0.1214(17) 0.0495(9) 0.0607(10) 0.0055(8) 0.0515(11) 0.0047(10)

loop_
_atom_type_symbol
_atom_type_description
_atom_type_scat_dispersion_real
_atom_type_scat_dispersion_imag
_atom_type_scat_source
C C 0.0181 0.0091 'International Tables Vol C Tables 4.2.6.8 and 6.1.1.4'
H H 0.0000 0.0000 'International Tables Vol C Tables 4.2.6.8 and 6.1.1.4'
N N 0.0311 0.0180 'International Tables Vol C Tables 4.2.6.8 and 6.1.1.4'

loop_
_geom_angle_atom_site_label_1
_geom_angle_atom_site_label_2
_geom_angle_atom_site_label_3
_geom_angle
C5 N1 C1 117.86(13)
C19 N2 C5 126.96(13)
C19 N2 C22 108.35(13)
C22 N2 C5 124.14(13)
N1 C1 C2 120.65(13)
N1 C1 C6 116.19(13)
C2 C1 C6 123.15(13)
C1 C2 H2 119.3
C1 C2 C3 121.30(14)
C3 C2 H2 119.3
C2 C3 C4 118.13(14)
C2 C3 C12 118.11(13)
C4 C3 C12 123.74(13)
C3 C4 C18 123.81(14)
C5 C4 C3 116.08(13)
C5 C4 C18 120.09(14)
N1 C5 N2 115.02(13)
N1 C5 C4 125.89(13)
C4 C5 N2 119.05(13)
C7 C6 C1 120.23(14)
C11 C6 C1 121.99(14)
C11 C6 C7 117.77(14)
C6 C7 H7 119.4
C8 C7 C6 121.10(16)
C8 C7 H7 119.4
C7 C8 H8 119.8
C9 C8 C7 120.44(17)
C9 C8 H8 119.8
C8 C9 H9 120.4
C10 C9 C8 119.24(16)
C10 C9 H9 120.4
C9 C10 H10 119.7
C9 C10 C11 120.62(19)
C11 C10 H10 119.7
C6 C11 C10 120.82(18)
C6 C11 H11 119.6
C10 C11 H11 119.6
C13 C12 C3 120.12(14)
C13 C12 C17 118.13(16)
C17 C12 C3 121.63(15)
C12 C13 H13 119.5
C14 C13 C12 120.99(17)
C14 C13 H13 119.5
C13 C14 H14 119.8
C15 C14 C13 120.39(19)
C15 C14 H14 119.8
C14 C15 H15 120.2
C14 C15 C16 119.51(18)
C16 C15 H15 120.2
C15 C16 H16 119.7
C15 C16 C17 120.65(19)
C17 C16 H16 119.7
C12 C17 H17 119.8
C16 C17 C12 120.33(18)
C16 C17 H17 119.8
C4 C18 H18A 109.5
C4 C18 H18B 109.5
C4 C18 H18C 109.5
H18A C18 H18B 109.5
H18A C18 H18C 109.5
H18B C18 H18C 109.5
N2 C19 H19 125.1
C20 C19 N2 109.72(16)
C20 C19 H19 125.1
C19 C20 H20 126.2
C19 C20 C21 107.64(15)
C21 C20 H20 126.2
C22 C21 C20 106.88(14)
C22 C21 C26 117.79(18)
C26 C21 C20 135.32(17)
N2 C22 C21 107.41(14)
N2 C22 C23 129.52(14)
C23 C22 C21 123.05(15)
C22 C23 H23 121.4
C24 C23 C22 117.19(17)
C24 C23 H23 121.4
C23 C24 H24 119.3
C23 C24 C25 121.5(2)
C25 C24 H24 119.3
C24 C25 H25 119.3
C26 C25 C24 121.31(17)
C26 C25 H25 119.3
C21 C26 H26 120.4
C25 C26 C21 119.17(18)
C25 C26 H26 120.4

loop_
_geom_bond_atom_site_label_1
_geom_bond_atom_site_label_2
_geom_bond_distance
N1 C1 1.3445(18)
N1 C5 1.3270(18)
N2 C5 1.4277(18)
N2 C19 1.378(2)
N2 C22 1.3796(19)
C1 C2 1.387(2)
C1 C6 1.4892(19)
C2 H2 0.9300
C2 C3 1.391(2)
C3 C4 1.403(2)
C3 C12 1.488(2)
C4 C5 1.394(2)
C4 C18 1.511(2)
C6 C7 1.389(2)
C6 C11 1.381(2)
C7 H7 0.9300
C7 C8 1.375(2)
C8 H8 0.9300
C8 C9 1.373(3)
C9 H9 0.9300
C9 C10 1.368(3)
C10 H10 0.9300
C10 C11 1.384(2)
C11 H11 0.9300
C12 C13 1.381(2)
C12 C17 1.397(2)
C13 H13 0.9300
C13 C14 1.381(2)
C14 H14 0.9300
C14 C15 1.369(3)
C15 H15 0.9300
C15 C16 1.374(3)
C16 H16 0.9300
C16 C17 1.378(3)
C17 H17 0.9300
C18 H18A 0.9600
C18 H18B 0.9600
C18 H18C 0.9600
C19 H19 0.9300
C19 C20 1.349(2)
C20 H20 0.9300
C20 C21 1.418(3)
C21 C22 1.405(2)
C21 C26 1.408(2)
C22 C23 1.386(2)
C23 H23 0.9300
C23 C24 1.373(2)
C24 H24 0.9300
C24 C25 1.389(3)
C25 H25 0.9300
C25 C26 1.372(3)
C26 H26 0.9300

loop_
_geom_torsion_atom_site_label_1
_geom_torsion_atom_site_label_2
_geom_torsion_atom_site_label_3
_geom_torsion_atom_site_label_4
_geom_torsion
N1 C1 C2 C3 1.2(2)
N1 C1 C6 C7 6.3(2)
N1 C1 C6 C11 -172.63(15)
N2 C19 C20 C21 0.0(2)
N2 C22 C23 C24 178.55(16)
C1 N1 C5 N2 177.46(12)
C1 N1 C5 C4 -0.2(2)
C1 C2 C3 C4 1.3(2)
C1 C2 C3 C12 -176.99(14)
C1 C6 C7 C8 -178.95(15)
C1 C6 C11 C10 179.62(18)
C2 C1 C6 C7 -173.01(14)
C2 C1 C6 C11 8.0(2)
C2 C3 C4 C5 -3.0(2)
C2 C3 C4 C18 175.36(16)
C2 C3 C12 C13 -44.3(2)
C2 C3 C12 C17 131.62(17)
C3 C4 C5 N1 2.6(2)
C3 C4 C5 N2 -174.92(13)
C3 C12 C13 C14 175.63(17)
C3 C12 C17 C16 -175.48(17)
C4 C3 C12 C13 137.49(17)
C4 C3 C12 C17 -46.6(2)
C5 N1 C1 C2 -1.8(2)
C5 N1 C1 C6 178.87(12)
C5 N2 C19 C20 171.63(15)
C5 N2 C22 C21 -171.81(13)
C5 N2 C22 C23 10.2(2)
C6 C1 C2 C3 -179.52(14)
C6 C7 C8 C9 -0.8(3)
C7 C6 C11 C10 0.7(3)
C7 C8 C9 C10 0.9(3)
C8 C9 C10 C11 -0.2(3)
C9 C10 C11 C6 -0.6(3)
C11 C6 C7 C8 0.0(2)
C12 C3 C4 C5 175.19(14)
C12 C3 C4 C18 -6.4(3)
C12 C13 C14 C15 0.0(3)
C13 C12 C17 C16 0.5(3)
C13 C14 C15 C16 0.4(3)
C14 C15 C16 C17 -0.3(3)
C15 C16 C17 C12 -0.1(3)
C17 C12 C13 C14 -0.4(3)
C18 C4 C5 N1 -175.85(15)
C18 C4 C5 N2 6.6(2)
C19 N2 C5 N1 99.00(18)
C19 N2 C5 C4 -83.2(2)
C19 N2 C22 C21 0.20(16)
C19 N2 C22 C23 -177.84(16)
C19 C20 C21 C22 0.17(19)
C19 C20 C21 C26 179.36(18)
C20 C21 C22 N2 -0.22(17)
C20 C21 C22 C23 177.97(15)
C20 C21 C26 C25 -178.67(19)
C21 C22 C23 C24 0.8(2)
C22 N2 C5 N1 -90.51(17)
C22 N2 C5 C4 87.29(18)
C22 N2 C19 C20 -0.09(19)
C22 C21 C26 C25 0.5(2)
C22 C23 C24 C25 0.7(3)
C23 C24 C25 C26 -1.7(3)
C24 C25 C26 C21 1.0(3)
C26 C21 C22 N2 -179.58(14)
C26 C21 C22 C23 -1.4(2)
